data_4027711
loop_
_publ_author_name
'Claudine Schlemmer'
'Lars Andernach'
'Dieter Schollmeyer'
'Bernd F. Straub'
'Till Opatz'

_publ_section_title
;
 Iodocyclization of o-Alkynylbenzamides Revisited: Formation of
 Isobenzofuran-1(3H)-imines and 1H-Isochromen-1-imines Instead of Lactams
;
_journal_name_full 'Journal of Organic Chemistry'
_journal_page_first 10118
_journal_page_last 10124
_journal_paper_doi 10.1021/jo3017378
_journal_volume 77
_journal_year 2012
_chemical_formula_moiety 'C21 H14 I N O'
_chemical_formula_sum 'C21 H14 I N O'
_chemical_formula_weight 423.23
_chemical_name_systematic
; 
 ? 
;
_space_group_IT_number 14
_symmetry_cell_setting monoclinic
_symmetry_space_group_name_Hall '-P 2ybc'
_symmetry_space_group_name_H-M 'P 1 21/c 1'
_atom_sites_solution_hydrogens geom
_atom_sites_solution_primary direct
_atom_sites_solution_secondary difmap
_audit_creation_method SHELXL-97
_cell_angle_alpha 90.00
_cell_angle_beta 91.890(5)
_cell_angle_gamma 90.00
_cell_formula_units_Z 4
_cell_length_a 19.8819(13)
_cell_length_b 4.0441(2)
_cell_length_c 20.1653(13)
_cell_measurement_reflns_used 14192
_cell_measurement_temperature 193(2)
_cell_measurement_theta_max 29.91
_cell_measurement_theta_min 3.63
_cell_volume 1620.50(17)
_computing_cell_refinement 'STOE X-AREA'
_computing_data_collection 'STOE X-AREA'
_computing_data_reduction 'STOE X-RED'
_computing_molecular_graphics 'PLATON (Spek, 2009)'
_computing_publication_material 'PLATON (Spek, 2009)'
_computing_structure_refinement 'SHELXL-97 (Sheldrick, 2008)'
_computing_structure_solution 'SIR-97 (Altomare, 1999)'
_diffrn_ambient_temperature 193(2)
_diffrn_detector 'image plate (34 cm diameter)'
_diffrn_detector_area_resol_mean 6.67
_diffrn_detector_type STOE
_diffrn_measured_fraction_theta_full 0.997
_diffrn_measured_fraction_theta_max 0.997
_diffrn_measurement_details ' 242 frames, detector distance = 60 mm'
_diffrn_measurement_device '2-circle goniometer'
_diffrn_measurement_device_type 'STOE IPDS 2T'
_diffrn_measurement_method 'rotation method'
_diffrn_radiation_monochromator graphite
_diffrn_radiation_type MoK\a
_diffrn_radiation_wavelength 0.71073
_diffrn_reflns_av_R_equivalents 0.0816
_diffrn_reflns_av_sigmaI/netI 0.0573
_diffrn_reflns_limit_h_max 26
_diffrn_reflns_limit_h_min -25
_diffrn_reflns_limit_k_max 5
_diffrn_reflns_limit_k_min -4
_diffrn_reflns_limit_l_max 26
_diffrn_reflns_limit_l_min -26
_diffrn_reflns_number 16297
_diffrn_reflns_theta_full 28.00
_diffrn_reflns_theta_max 28.00
_diffrn_reflns_theta_min 3.62
_diffrn_source 'sealed Tube'
_exptl_absorpt_coefficient_mu 1.983
_exptl_absorpt_correction_T_max 0.9614
_exptl_absorpt_correction_T_min 0.4624
_exptl_absorpt_correction_type integration
_exptl_crystal_colour yellow
_exptl_crystal_density_diffrn 1.735
_exptl_crystal_description plate
_exptl_crystal_F_000 832
_exptl_crystal_size_max 0.46
_exptl_crystal_size_mid 0.06
_exptl_crystal_size_min 0.02
_refine_diff_density_max 1.127
_refine_diff_density_min -0.871
_refine_diff_density_rms 0.110
_refine_ls_extinction_method none
_refine_ls_goodness_of_fit_ref 0.970
_refine_ls_hydrogen_treatment constr
_refine_ls_matrix_type full
_refine_ls_number_parameters 217
_refine_ls_number_reflns 3918
_refine_ls_number_restraints 0
_refine_ls_restrained_S_all 0.970
_refine_ls_R_factor_all 0.0681
_refine_ls_R_factor_gt 0.0364
_refine_ls_shift/su_max 0.000
_refine_ls_shift/su_mean 0.000
_refine_ls_structure_factor_coef Fsqd
_refine_ls_weighting_details 'calc w=1/[\s^2^(Fo^2^)+(0.0390P)^2^+0.0000P] where P=(Fo^2^+2Fc^2^)/3'
_refine_ls_weighting_scheme calc
_refine_ls_wR_factor_obs 0.0753
_refine_ls_wR_factor_ref 0.0850
_reflns_number_gt 2614
_reflns_number_total 3918
_reflns_threshold_expression >2\s(I)
_cod_data_source_file jo3017378_si_003.cif
_cod_data_source_block cs372b
_cod_original_sg_symbol_H-M 'P 21/c'
_cod_database_code 4027711

loop_
_symmetry_equiv_pos_as_xyz
'x, y, z'
'-x, y+1/2, -z+1/2'
'-x, -y, -z'
'x, -y-1/2, z-1/2'

loop_
_atom_site_label
_atom_site_type_symbol
_atom_site_fract_x
_atom_site_fract_y
_atom_site_fract_z
_atom_site_U_iso_or_equiv
_atom_site_adp_type
_atom_site_occupancy
_atom_site_symmetry_multiplicity
_atom_site_calc_flag
_atom_site_refinement_flags
I1 I 0.417911(13) 0.01571(7) 0.308841(12) 0.03071(9) Uani 1 1 d .
C1 C 0.3502(2) 0.4766(13) 0.03532(17) 0.0327(8) Uani 1 1 d .
H1 H 0.3247 0.5838 0.0010 0.039 Uiso 1 1 calc R
C1A C 0.3244(2) 0.4325(10) 0.09805(18) 0.0277(9) Uani 1 1 d .
C2 C 0.25810(19) 0.5170(12) 0.12085(16) 0.0275(7) Uani 1 1 d .
O3 O 0.25642(14) 0.4141(7) 0.18664(12) 0.0274(6) Uani 1 1 d .
C4 C 0.3188(2) 0.2789(10) 0.20678(19) 0.0266(8) Uani 1 1 d .
C4A C 0.3615(2) 0.2808(10) 0.14907(18) 0.0267(8) Uani 1 1 d .
C5 C 0.4261(2) 0.1605(11) 0.1380(2) 0.0319(9) Uani 1 1 d .
H5 H 0.4520 0.0548 0.1723 0.038 Uiso 1 1 calc R
C6 C 0.4509(2) 0.2011(12) 0.0752(2) 0.0347(10) Uani 1 1 d .
H6 H 0.4945 0.1180 0.0665 0.042 Uiso 1 1 calc R
C7 C 0.4145(2) 0.3592(13) 0.0245(2) 0.0360(10) Uani 1 1 d .
H7 H 0.4336 0.3868 -0.0176 0.043 Uiso 1 1 calc R
N8 N 0.21098(19) 0.6533(9) 0.08848(15) 0.0297(7) Uani 1 1 d .
C9 C 0.1461(2) 0.7205(11) 0.11108(19) 0.0288(9) Uani 1 1 d .
C10 C 0.1052(2) 0.9092(12) 0.06803(19) 0.0338(10) Uani 1 1 d .
H10 H 0.1226 0.9839 0.0273 0.041 Uiso 1 1 calc R
C11 C 0.0407(2) 0.9887(13) 0.0833(2) 0.0398(10) Uani 1 1 d .
H11 H 0.0141 1.1194 0.0534 0.048 Uiso 1 1 calc R
C12 C 0.0141(2) 0.8811(12) 0.1415(2) 0.0355(10) Uani 1 1 d .
H12 H -0.0306 0.9375 0.1522 0.043 Uiso 1 1 calc R
C13 C 0.0536(2) 0.6887(12) 0.1842(2) 0.0359(10) Uani 1 1 d .
H13 H 0.0353 0.6110 0.2243 0.043 Uiso 1 1 calc R
C14 C 0.1185(2) 0.6083(11) 0.16991(19) 0.0300(9) Uani 1 1 d .
H14 H 0.1447 0.4763 0.1999 0.036 Uiso 1 1 calc R
C15 C 0.3253(2) 0.1863(10) 0.27031(19) 0.0265(8) Uani 1 1 d .
C16 C 0.2699(2) 0.1856(10) 0.31761(18) 0.0255(8) Uani 1 1 d .
C17 C 0.2087(2) 0.0405(11) 0.29913(18) 0.0301(8) Uani 1 1 d .
H17 H 0.2026 -0.0519 0.2560 0.036 Uiso 1 1 calc R
C18 C 0.1568(2) 0.0294(13) 0.3427(2) 0.0365(9) Uani 1 1 d .
H18 H 0.1153 -0.0715 0.3297 0.044 Uiso 1 1 calc R
C19 C 0.1652(3) 0.1646(13) 0.4050(2) 0.0392(11) Uani 1 1 d .
H19 H 0.1294 0.1551 0.4351 0.047 Uiso 1 1 calc R
C20 C 0.2253(3) 0.3141(12) 0.4241(2) 0.0369(10) Uani 1 1 d .
H20 H 0.2307 0.4115 0.4668 0.044 Uiso 1 1 calc R
C21 C 0.2774(2) 0.3207(11) 0.38066(19) 0.0322(9) Uani 1 1 d .
H21 H 0.3190 0.4192 0.3941 0.039 Uiso 1 1 calc R

loop_
_atom_site_aniso_label
_atom_site_aniso_U_11
_atom_site_aniso_U_22
_atom_site_aniso_U_33
_atom_site_aniso_U_23
_atom_site_aniso_U_13
_atom_site_aniso_U_12
I1 0.02761(13) 0.03091(13) 0.03323(12) 0.00354(14) -0.00456(8) 0.00321(16)
C1 0.031(2) 0.044(2) 0.0227(15) -0.002(2) 0.0015(13) -0.001(2)
C1A 0.0260(19) 0.033(2) 0.0242(16) -0.0036(15) 0.0002(14) -0.0037(17)
C2 0.0276(18) 0.0342(19) 0.0205(14) -0.0045(19) -0.0015(12) -0.004(2)
O3 0.0256(14) 0.0384(16) 0.0182(11) 0.0021(10) -0.0016(10) 0.0050(12)
C4 0.022(2) 0.031(2) 0.0273(18) -0.0029(15) -0.0003(15) 0.0028(17)
C4A 0.029(2) 0.0282(19) 0.0229(17) -0.0055(15) 0.0023(15) -0.0040(17)
C5 0.029(2) 0.037(2) 0.0290(19) -0.0064(17) 0.0007(16) -0.0027(19)
C6 0.025(2) 0.042(2) 0.037(2) -0.0090(19) 0.0061(18) -0.002(2)
C7 0.033(2) 0.051(3) 0.0242(19) -0.0047(18) 0.0061(17) -0.005(2)
N8 0.0277(19) 0.0405(19) 0.0208(15) 0.0023(14) 0.0006(13) 0.0006(16)
C9 0.027(2) 0.035(2) 0.0241(18) -0.0026(16) -0.0047(16) -0.0020(18)
C10 0.034(2) 0.046(3) 0.0220(16) 0.0038(16) -0.0003(15) 0.0056(19)
C11 0.039(2) 0.046(2) 0.0343(18) 0.003(2) -0.0060(16) 0.009(3)
C12 0.023(2) 0.044(2) 0.039(2) -0.0085(19) -0.0027(17) 0.0034(19)
C13 0.030(2) 0.044(3) 0.033(2) -0.0025(19) 0.0025(18) -0.003(2)
C14 0.027(2) 0.040(2) 0.0227(17) 0.0013(15) -0.0014(15) -0.0006(17)
C15 0.024(2) 0.030(2) 0.0253(17) -0.0020(15) -0.0045(15) 0.0025(17)
C16 0.029(2) 0.0271(19) 0.0204(16) 0.0033(14) -0.0007(15) 0.0020(17)
C17 0.030(2) 0.031(2) 0.0288(16) -0.0003(17) -0.0020(14) -0.004(2)
C18 0.028(2) 0.044(3) 0.0374(19) -0.000(2) -0.0014(15) -0.003(2)
C19 0.037(3) 0.051(3) 0.030(2) 0.005(2) 0.0108(18) 0.002(2)
C20 0.041(3) 0.045(3) 0.0249(19) -0.0043(18) -0.0033(18) 0.007(2)
C21 0.030(2) 0.042(2) 0.0244(18) 0.0010(17) -0.0037(16) 0.000(2)

loop_
_atom_type_symbol
_atom_type_description
_atom_type_scat_dispersion_real
_atom_type_scat_dispersion_imag
_atom_type_scat_source
C C 0.0033 0.0016 'International Tables Vol C Tables 4.2.6.8 and 6.1.1.4'
H H 0.0000 0.0000 'International Tables Vol C Tables 4.2.6.8 and 6.1.1.4'
I I -0.4742 1.8119 'International Tables Vol C Tables 4.2.6.8 and 6.1.1.4'
N N 0.0061 0.0033 'International Tables Vol C Tables 4.2.6.8 and 6.1.1.4'
O O 0.0106 0.0060 'International Tables Vol C Tables 4.2.6.8 and 6.1.1.4'

loop_
_exptl_crystal_face_index_h
_exptl_crystal_face_index_k
_exptl_crystal_face_index_l
_exptl_crystal_face_perp_dist
0 1 0 0.2290
-1 0 0 0.0100
1 0 0 0.0100
0 -1 0 0.2290
0 0 -1 0.0300
0 0 1 0.0300

loop_
_geom_angle_atom_site_label_1
_geom_angle_atom_site_label_2
_geom_angle_atom_site_label_3
_geom_angle
C7 C1 C1A 117.9(4)
C7 C1 H1 121.1
C1A C1 H1 121.1
C4A C1A C1 121.8(4)
C4A C1A C2 109.6(3)
C1 C1A C2 128.6(4)
N8 C2 O3 126.0(4)
N8 C2 C1A 127.6(3)
O3 C2 C1A 106.4(3)
C2 O3 C4 110.1(3)
C15 C4 O3 116.3(4)
C15 C4 C4A 136.3(4)
O3 C4 C4A 107.4(3)
C1A C4A C5 120.2(4)
C1A C4A C4 106.5(4)
C5 C4A C4 133.3(4)
C6 C5 C4A 117.5(4)
C6 C5 H5 121.2
C4A C5 H5 121.2
C5 C6 C7 122.3(4)
C5 C6 H6 118.9
C7 C6 H6 118.9
C1 C7 C6 120.2(4)
C1 C7 H7 119.9
C6 C7 H7 119.9
C2 N8 C9 126.4(3)
C10 C9 C14 117.8(4)
C10 C9 N8 115.1(4)
C14 C9 N8 127.0(4)
C11 C10 C9 121.3(4)
C11 C10 H10 119.3
C9 C10 H10 119.3
C10 C11 C12 120.5(4)
C10 C11 H11 119.7
C12 C11 H11 119.7
C11 C12 C13 118.8(4)
C11 C12 H12 120.6
C13 C12 H12 120.6
C14 C13 C12 121.4(4)
C14 C13 H13 119.3
C12 C13 H13 119.3
C13 C14 C9 120.0(4)
C13 C14 H14 120.0
C9 C14 H14 120.0
C4 C15 C16 124.6(4)
C4 C15 I1 120.3(3)
C16 C15 I1 115.1(3)
C21 C16 C17 118.6(4)
C21 C16 C15 122.0(4)
C17 C16 C15 119.4(3)
C18 C17 C16 120.6(4)
C18 C17 H17 119.7
C16 C17 H17 119.7
C19 C18 C17 120.0(4)
C19 C18 H18 120.0
C17 C18 H18 120.0
C18 C19 C20 120.3(4)
C18 C19 H19 119.8
C20 C19 H19 119.8
C21 C20 C19 119.5(4)
C21 C20 H20 120.3
C19 C20 H20 120.3
C20 C21 C16 121.0(4)
C20 C21 H21 119.5
C16 C21 H21 119.5

loop_
_geom_bond_atom_site_label_1
_geom_bond_atom_site_label_2
_geom_bond_distance
I1 C15 2.093(4)
C1 C7 1.386(6)
C1 C1A 1.392(5)
C1 H1 0.9500
C1A C4A 1.389(6)
C1A C2 1.452(6)
C2 N8 1.252(5)
C2 O3 1.392(4)
O3 C4 1.402(5)
C4 C15 1.337(5)
C4 C4A 1.464(5)
C4A C5 1.398(6)
C5 C6 1.383(6)
C5 H5 0.9500
C6 C7 1.390(7)
C6 H6 0.9500
C7 H7 0.9500
N8 C9 1.408(6)
C9 C10 1.397(6)
C9 C14 1.400(6)
C10 C11 1.367(6)
C10 H10 0.9500
C11 C12 1.374(6)
C11 H11 0.9500
C12 C13 1.386(7)
C12 H12 0.9500
C13 C14 1.370(7)
C13 H13 0.9500
C14 H14 0.9500
C15 C16 1.480(6)
C16 C21 1.387(5)
C16 C17 1.390(6)
C17 C18 1.377(6)
C17 H17 0.9500
C18 C19 1.376(6)
C18 H18 0.9500
C19 C20 1.383(7)
C19 H19 0.9500
C20 C21 1.379(7)
C20 H20 0.9500
C21 H21 0.9500

loop_
_geom_torsion_atom_site_label_1
_geom_torsion_atom_site_label_2
_geom_torsion_atom_site_label_3
_geom_torsion_atom_site_label_4
_geom_torsion
C7 C1 C1A C4A 1.0(7)
C7 C1 C1A C2 -176.6(4)
C4A C1A C2 N8 -179.3(4)
C1 C1A C2 N8 -1.5(8)
C4A C1A C2 O3 0.3(5)
C1 C1A C2 O3 178.1(4)
N8 C2 O3 C4 -178.6(4)
C1A C2 O3 C4 1.8(4)
C2 O3 C4 C15 176.5(4)
C2 O3 C4 C4A -3.0(4)
C1 C1A C4A C5 -1.4(6)
C2 C1A C4A C5 176.6(4)
C1 C1A C4A C4 179.9(4)
C2 C1A C4A C4 -2.1(5)
C15 C4 C4A C1A -176.2(5)
O3 C4 C4A C1A 3.1(4)
C15 C4 C4A C5 5.3(9)
O3 C4 C4A C5 -175.3(4)
C1A C4A C5 C6 0.4(6)
C4 C4A C5 C6 178.7(4)
C4A C5 C6 C7 1.0(7)
C1A C1 C7 C6 0.4(7)
C5 C6 C7 C1 -1.4(7)
O3 C2 N8 C9 -2.3(7)
C1A C2 N8 C9 177.3(4)
C2 N8 C9 C10 172.8(4)
C2 N8 C9 C14 -9.8(7)
C14 C9 C10 C11 1.4(7)
N8 C9 C10 C11 179.0(4)
C9 C10 C11 C12 -0.7(7)
C10 C11 C12 C13 -0.5(7)
C11 C12 C13 C14 0.8(7)
C12 C13 C14 C9 -0.1(7)
C10 C9 C14 C13 -1.0(6)
N8 C9 C14 C13 -178.3(4)
O3 C4 C15 C16 6.5(6)
C4A C4 C15 C16 -174.1(4)
O3 C4 C15 I1 -175.2(3)
C4A C4 C15 I1 4.2(7)
C4 C15 C16 C21 -132.4(5)
I1 C15 C16 C21 49.2(5)
C4 C15 C16 C17 48.7(6)
I1 C15 C16 C17 -129.7(3)
C21 C16 C17 C18 -0.4(6)
C15 C16 C17 C18 178.5(4)
C16 C17 C18 C19 0.4(7)
C17 C18 C19 C20 0.5(7)
C18 C19 C20 C21 -1.3(7)
C19 C20 C21 C16 1.3(7)
C17 C16 C21 C20 -0.5(6)
C15 C16 C21 C20 -179.3(4)

loop_
_cod_related_entry_id
_cod_related_entry_database
_cod_related_entry_code
1 ChemSpider 30659565
